data_2011450
loop_
_publ_author_name
'Harrison, William T. A.'

_publ_section_title
;
Synthetic mansfieldite, AlAsO~4~.2H~2~O
;
_journal_name_full 'Acta Crystallographica, Section C'
_journal_page_first e421
_journal_page_last e421
_journal_paper_doi 10.1107/S0108270100011690
_journal_volume 56
_journal_year 2000
_chemical_compound_source Synthetic
_chemical_formula_moiety ' Al, As O4,2(H2 O)'
_chemical_formula_sum 'Al As H4 O6'
_chemical_formula_weight 201.93
_chemical_name_mineral Mansfieldite
_space_group_IT_number 61
_space_group_name_Hall '-P 2ac 2ab'
_space_group_name_H-M_alt 'P b c a'
_symmetry_cell_setting orthorhombic
_symmetry_space_group_name_Hall '-P 2ac 2ab'
_symmetry_space_group_name_H-M 'P b c a'
_cell_angle_alpha 90
_cell_angle_beta 90
_cell_angle_gamma 90
_cell_formula_units_Z 8
_cell_length_a 8.8218(5)
_cell_length_b 9.8252(6)
_cell_length_c 10.1163(6)
_cell_measurement_temperature 298
_cell_volume 876.8(2)
_database_code_amcsd 0010322
_diffrn_ambient_temperature 298
_exptl_crystal_density_diffrn 3.06
_cod_depositor_comments
;
The following automatic conversions were performed:
'_symmetry_cell_setting' value 'Orthorhombic' changed to 'orthorhombic'
according to '/home/saulius/struct/CIF-dictionaries/cif_core.dic'
dictionary named 'cif_core.dic' version 2.4.1 from 2010-06-29.

Automatic conversion script
Id: cif_fix_enum 1527 2010-12-29 10:47:43Z saulius 
;
_cod_original_formula_sum ' Al1 As1 H4 O6 '
_cod_database_code 2011450

loop_
_space_group_symop_operation_xyz
x,y,z
-x,-y,-z
-x+1/2,y+1/2,z
x+1/2,-y+1/2,-z
x,-y+1/2,z+1/2
-x,y+1/2,-z+1/2
-x+1/2,-y,z+1/2
x+1/2,y,-z+1/2

loop_
_atom_site_aniso_label
_atom_site_aniso_U_11
_atom_site_aniso_U_22
_atom_site_aniso_U_33
_atom_site_aniso_U_12
_atom_site_aniso_U_13
_atom_site_aniso_U_23
Al1 .0088(4) .0066(4) .0074(4) -.0003(3) .0005(3) .0005(3)
As1 .00708(12) .00490(12) .00611(12) .00004(12) .00034(13) .00017(12)
O1 .0100(10) .0046(8) .0140(10) -.0002(7) -.0002(9) -.0014(8)
O2 .0132(12) .0100(10) .0076(9) -.0019(8) .0005(8) .0031(8)
O3 .0070(10) .0071(9) .0170(10) .0017(8) .0020(9) .0017(8)
O4 .0120(10) .0138(11) .0080(10) -.0061(9) -.0045(9) .0003(9)
O5 .0102(11) .0149(11) .0085(9) .0040(10) -.0014(8) -.0007(9)
O6 .0161(12) .0100(11) .0155(13) .0003(9) .0030(10) .0000(10)

loop_
_atom_site_label
_atom_site_fract_x
_atom_site_fract_y
_atom_site_fract_z
_atom_site_U_iso_or_equiv
_atom_site_thermal_displace_type
_atom_site_occupancy
Al1 .14889(11) .18020(10) .12793(9) .0076 Uani 1.0000
As1 .03564(3) -.13830(3) .15010(3) .0060 Uani 1.0000
O1 .0117(2) .0316(2) .1429(2) .0093 Uani 1.0000
O2 -.0029(3) -.2008(2) .3008(2) .0102 Uani 1.0000
O3 .2175(3) -.1700(2) .1096(2) .0106 Uani 1.0000
O4 -.0835(3) -.2172(2) .0438(2) .0112 Uani 1.0000
O5 .2283(3) .1234(3) .2958(2) .0112 Uani 1.0000
O6 .3175(3) .0703(3) .0562(3) .0139 Uani 1.0000
H51 .190(10) .170(8) .354(7) .08(3) Uiso 1.0000
H52 .309(7) .114(6) .301(6) .036(17) Uiso 1.0000
H61 .347(7) .093(6) -.010(6) .033(16) Uiso 1.0000
H62 .295(8) -.023(7) .053(7) .047(18) Uiso 1.0000

loop_
_geom_bond_atom_site_label_1
_geom_bond_atom_site_label_2
_geom_bond_site_symmetry_1
_geom_bond_site_symmetry_2
_geom_bond_distance
_geom_bond_publ_flag
Al1 O1 . . 1.903(2) yes
Al1 O2 . 6_555 1.883(3) yes
Al1 O3 . 3_555 1.894(2) yes
Al1 O4 . 2_555 1.866(3) yes
Al1 O5 . . 1.920(3) yes
Al1 O6 . . 1.977(3) yes
As1 O1 . . 1.684(2) yes
As1 O2 . . 1.679(2) yes
As1 O3 . . 1.685(2) yes
As1 O4 . . 1.692(2) yes
O5 H51 . . .81(8) no
O5 H52 . . .72(7) no
O6 H61 . . .76(6) no
O6 H62 . . .94(7) no

loop_
_cod_related_entry_id
_cod_related_entry_database
_cod_related_entry_code
1 AMCSD 0010322
